data_4309311
loop_
_publ_author_name
'Andreas Stasch'
'Herbert W. Roesky'
'Mathias Noltemeyer'
'Hans-Georg Schmidt'

_publ_section_title
;
Aluminum Hydride Cations Stabilized by Weakly Coordinating Carbaalanates
;
_journal_name_full 'Inorganic Chemistry'
_journal_page_first 5854
_journal_page_last 5857
_journal_paper_doi 10.1021/ic048594k
_journal_volume 44
_journal_year 2005
_chemical_formula_sum 'C63 H126 Al9 N3'
_chemical_formula_weight 1168.49
_chemical_name_systematic
; 
 ? 
;
_space_group_IT_number 19
_symmetry_cell_setting orthorhombic
_symmetry_space_group_name_Hall 'P 2ac 2ab'
_symmetry_space_group_name_H-M 'P 21 21 21'
_atom_sites_solution_hydrogens geom
_atom_sites_solution_primary direct
_atom_sites_solution_secondary difmap
_audit_creation_method SHELXL-97
_cell_angle_alpha 90.00
_cell_angle_beta 90.00
_cell_angle_gamma 90.00
_cell_formula_units_Z 4
_cell_length_a 11.9773(11)
_cell_length_b 18.527(3)
_cell_length_c 33.662(4)
_cell_measurement_temperature 133(2)
_cell_volume 7469.7(16)
_computing_structure_refinement 'SHELXL-97 (Sheldrick, 1997)'
_computing_structure_solution 'SHELXS-97 (Sheldrick, 1990)'
_diffrn_ambient_temperature 133(2)
_diffrn_measured_fraction_theta_full 0.994
_diffrn_measured_fraction_theta_max 0.994
_diffrn_measurement_device_type 'STOE IPDS2'
_diffrn_radiation_monochromator graphite
_diffrn_radiation_source 'fine-focus sealed tube'
_diffrn_radiation_type MoK\a
_diffrn_radiation_wavelength 0.71073
_diffrn_reflns_av_R_equivalents 0.0694
_diffrn_reflns_av_sigmaI/netI 0.0358
_diffrn_reflns_limit_h_max 13
_diffrn_reflns_limit_h_min -14
_diffrn_reflns_limit_k_max 21
_diffrn_reflns_limit_k_min -21
_diffrn_reflns_limit_l_max 39
_diffrn_reflns_limit_l_min -39
_diffrn_reflns_number 96085
_diffrn_reflns_theta_full 24.80
_diffrn_reflns_theta_max 24.80
_diffrn_reflns_theta_min 1.63
_exptl_absorpt_coefficient_mu 0.157
_exptl_absorpt_correction_T_max 0.9545
_exptl_absorpt_correction_T_min 0.9545
_exptl_crystal_density_diffrn 1.039
_exptl_crystal_density_method 'not measured'
_exptl_crystal_F_000 2568
_exptl_crystal_size_max 0.30
_exptl_crystal_size_mid 0.30
_exptl_crystal_size_min 0.30
_refine_diff_density_max 0.404
_refine_diff_density_min -0.356
_refine_diff_density_rms 0.042
_refine_ls_abs_structure_details 'Flack H D (1983), Acta Cryst. A39, 876-881'
_refine_ls_abs_structure_Flack -0.04(11)
_refine_ls_extinction_method none
_refine_ls_goodness_of_fit_ref 1.026
_refine_ls_hydrogen_treatment mixed
_refine_ls_matrix_type full
_refine_ls_number_parameters 738
_refine_ls_number_reflns 12766
_refine_ls_number_restraints 15
_refine_ls_restrained_S_all 1.028
_refine_ls_R_factor_all 0.0484
_refine_ls_R_factor_gt 0.0404
_refine_ls_shift/su_max 2.195
_refine_ls_shift/su_mean 0.013
_refine_ls_structure_factor_coef Fsqd
_refine_ls_weighting_details 'calc w=1/[\s^2^(Fo^2^)+(0.0656P)^2^+0.7149P] where P=(Fo^2^+2Fc^2^)/3'
_refine_ls_weighting_scheme calc
_refine_ls_wR_factor_gt 0.0996
_refine_ls_wR_factor_ref 0.1033
_reflns_number_gt 11255
_reflns_number_total 12766
_reflns_threshold_expression >2sigma(I)
_cod_data_source_file ic048594ksi20041008_051039.cif
_cod_data_source_block r1141a
_cod_original_cell_volume 7469.8(16)
_cod_database_code 4309311

loop_
_symmetry_equiv_pos_as_xyz
'x, y, z'
'-x+1/2, -y, z+1/2'
'-x, y+1/2, -z+1/2'
'x+1/2, -y+1/2, -z'

loop_
_atom_site_label
_atom_site_type_symbol
_atom_site_fract_x
_atom_site_fract_y
_atom_site_fract_z
_atom_site_U_iso_or_equiv
_atom_site_adp_type
_atom_site_occupancy
_atom_site_symmetry_multiplicity
_atom_site_calc_flag
_atom_site_refinement_flags
_atom_site_disorder_assembly
_atom_site_disorder_group
Al1 Al -0.22958(6) -0.96846(4) -0.09083(2) 0.02576(17) Uani 1 1 d . . .
H1 H -0.269(2) -1.0251(15) -0.0609(9) 0.034(7) Uiso 1 1 d . . .
Al2 Al -0.36416(6) -0.93990(4) -0.14828(2) 0.02380(16) Uani 1 1 d . . .
H2 H -0.473(2) -0.9837(15) -0.1507(9) 0.034(8) Uiso 1 1 d . . .
Al3 Al -0.33497(6) -0.80288(4) -0.13898(2) 0.02598(17) Uani 1 1 d . . .
H3 H -0.431(3) -0.7519(18) -0.1383(10) 0.052(10) Uiso 1 1 d . . .
Al4 Al -0.19615(6) -0.82903(4) -0.08018(2) 0.02628(17) Uani 1 1 d . . .
H4 H -0.173(3) -0.7856(17) -0.0457(9) 0.044(9) Uiso 1 1 d . . .
Al5 Al -0.06373(6) -0.97655(4) -0.14229(2) 0.02582(17) Uani 1 1 d . . .
H5 H 0.044(2) -1.0244(15) -0.1419(9) 0.031(7) Uiso 1 1 d . . .
Al6 Al -0.20589(6) -0.94782(4) -0.19971(2) 0.02504(16) Uani 1 1 d . . .
H6 H -0.227(3) -0.9913(16) -0.2363(9) 0.041(8) Uiso 1 1 d . . .
Al7 Al -0.17138(6) -0.80855(4) -0.19086(2) 0.02533(16) Uani 1 1 d . . .
H7 H -0.162(3) -0.7589(17) -0.2223(10) 0.046(9) Uiso 1 1 d . . .
Al8 Al -0.03880(6) -0.83913(4) -0.13324(2) 0.02423(16) Uani 1 1 d . . .
Al9 Al -0.72120(10) -1.17945(6) -0.12261(4) 0.0576(3) Uani 1 1 d . . .
H9 H -0.852(3) -1.170(2) -0.1165(12) 0.073(12) Uiso 1 1 d . . .
N1 N 0.11375(18) -0.79402(12) -0.12636(7) 0.0305(5) Uani 1 1 d . . .
N2 N -0.6890(2) -1.14078(16) -0.17678(8) 0.0477(7) Uani 1 1 d . . .
N3 N -0.6500(2) -1.11694(16) -0.08148(8) 0.0471(6) Uani 1 1 d . . .
C1 C -0.3401(2) -0.88218(14) -0.09558(7) 0.0265(5) Uani 1 1 d . . .
C2 C -0.2256(2) -1.00869(13) -0.14855(8) 0.0259(5) Uani 1 1 d . . .
C3 C -0.0785(2) -0.91318(14) -0.09057(8) 0.0271(5) Uani 1 1 d . . .
C4 C -0.1696(2) -0.76801(13) -0.13277(8) 0.0273(5) Uani 1 1 d . . .
C5 C -0.3202(2) -0.86574(14) -0.19016(8) 0.0265(5) Uani 1 1 d . . .
C6 C -0.0570(2) -0.89380(13) -0.18593(8) 0.0261(5) Uani 1 1 d . . .
C10 C -0.4538(2) -0.88959(15) -0.07272(8) 0.0304(6) Uani 1 1 d . . .
H10A H -0.5134 -0.8742 -0.0912 0.037 Uiso 1 1 calc R . .
H10B H -0.4654 -0.9417 -0.0677 0.037 Uiso 1 1 calc R . .
C11 C -0.4746(2) -0.84984(15) -0.03285(8) 0.0338(6) Uani 1 1 d . . .
C12 C -0.4651(3) -0.76800(17) -0.03782(10) 0.0461(8) Uani 1 1 d . . .
H12A H -0.4926 -0.7441 -0.0138 0.069 Uiso 1 1 calc R . .
H12B H -0.5098 -0.7526 -0.0607 0.069 Uiso 1 1 calc R . .
H12C H -0.3868 -0.7549 -0.0422 0.069 Uiso 1 1 calc R . .
C13 C -0.3940(3) -0.87588(18) -0.00104(9) 0.0427(7) Uani 1 1 d . . .
H13A H -0.4173 -0.8571 0.0249 0.064 Uiso 1 1 calc R . .
H13B H -0.3186 -0.8586 -0.0072 0.064 Uiso 1 1 calc R . .
H13C H -0.3941 -0.9288 -0.0003 0.064 Uiso 1 1 calc R . .
C14 C -0.5946(3) -0.86804(19) -0.01962(10) 0.0460(8) Uani 1 1 d . . .
H14A H -0.6124 -0.8412 0.0047 0.069 Uiso 1 1 calc R . .
H14B H -0.6005 -0.9200 -0.0144 0.069 Uiso 1 1 calc R . .
H14C H -0.6471 -0.8545 -0.0407 0.069 Uiso 1 1 calc R . .
C20 C -0.2720(2) -1.08657(14) -0.15508(9) 0.0301(6) Uani 1 1 d . . .
H20A H -0.3255 -1.0962 -0.1333 0.036 Uiso 1 1 calc R . .
H20B H -0.3159 -1.0856 -0.1800 0.036 Uiso 1 1 calc R . .
C21 C -0.1933(2) -1.15270(14) -0.15758(9) 0.0343(6) Uani 1 1 d . . .
C22 C -0.1263(3) -1.16150(17) -0.11921(10) 0.0439(7) Uani 1 1 d . . .
H22A H -0.0751 -1.1206 -0.1162 0.066 Uiso 1 1 calc R . .
H22B H -0.0833 -1.2065 -0.1203 0.066 Uiso 1 1 calc R . .
H22C H -0.1775 -1.1631 -0.0965 0.066 Uiso 1 1 calc R . .
C23 C -0.1141(3) -1.14700(16) -0.19285(10) 0.0445(7) Uani 1 1 d . . .
H23A H -0.0633 -1.1062 -0.1889 0.067 Uiso 1 1 calc R . .
H23B H -0.1573 -1.1395 -0.2172 0.067 Uiso 1 1 calc R . .
H23C H -0.0708 -1.1917 -0.1952 0.067 Uiso 1 1 calc R . .
C24 C -0.2678(3) -1.21910(16) -0.16271(11) 0.0469(8) Uani 1 1 d . . .
H24A H -0.2211 -1.2623 -0.1650 0.070 Uiso 1 1 calc R . .
H24B H -0.3130 -1.2137 -0.1868 0.070 Uiso 1 1 calc R . .
H24C H -0.3171 -1.2238 -0.1396 0.070 Uiso 1 1 calc R . .
C30 C 0.0135(2) -0.92483(15) -0.05795(8) 0.0331(6) Uani 1 1 d . . .
H30A H 0.0807 -0.9429 -0.0718 0.040 Uiso 1 1 calc R . .
H30B H 0.0327 -0.8765 -0.0475 0.040 Uiso 1 1 calc R . .
C31 C -0.0046(3) -0.97450(16) -0.02137(8) 0.0362(6) Uani 1 1 d . . .
C32 C -0.0174(3) -1.05274(17) -0.03383(10) 0.0434(7) Uani 1 1 d . . .
H32A H -0.0251 -1.0831 -0.0102 0.065 Uiso 1 1 calc R . .
H32B H 0.0486 -1.0678 -0.0489 0.065 Uiso 1 1 calc R . .
H32C H -0.0840 -1.0579 -0.0505 0.065 Uiso 1 1 calc R . .
C33 C -0.1042(3) -0.94984(19) 0.00339(9) 0.0466(8) Uani 1 1 d . . .
H33A H -0.1080 -0.9784 0.0278 0.070 Uiso 1 1 calc R . .
H33B H -0.1730 -0.9566 -0.0119 0.070 Uiso 1 1 calc R . .
H33C H -0.0955 -0.8987 0.0101 0.070 Uiso 1 1 calc R . .
C34 C 0.1020(3) -0.9673(2) 0.00422(10) 0.0503(8) Uani 1 1 d . . .
H34A H 0.0961 -0.9989 0.0274 0.075 Uiso 1 1 calc R . .
H34B H 0.1102 -0.9171 0.0130 0.075 Uiso 1 1 calc R . .
H34C H 0.1673 -0.9812 -0.0116 0.075 Uiso 1 1 calc R . .
C40 C -0.1342(2) -0.68726(14) -0.12639(9) 0.0332(6) Uani 1 1 d . . .
H40A H -0.0997 -0.6845 -0.0997 0.040 Uiso 1 1 calc R . .
H40B H -0.0741 -0.6771 -0.1458 0.040 Uiso 1 1 calc R . .
C41 C -0.2179(2) -0.62390(14) -0.12924(9) 0.0333(6) Uani 1 1 d . . .
C42 C -0.2737(3) -0.61994(16) -0.17006(9) 0.0416(7) Uani 1 1 d . . .
H42A H -0.2163 -0.6160 -0.1907 0.062 Uiso 1 1 calc R . .
H42B H -0.3226 -0.5776 -0.1712 0.062 Uiso 1 1 calc R . .
H42C H -0.3179 -0.6637 -0.1745 0.062 Uiso 1 1 calc R . .
C43 C -0.3055(3) -0.62832(17) -0.09632(9) 0.0402(7) Uani 1 1 d . . .
H43A H -0.3504 -0.6721 -0.0998 0.060 Uiso 1 1 calc R . .
H43B H -0.3542 -0.5858 -0.0976 0.060 Uiso 1 1 calc R . .
H43C H -0.2682 -0.6299 -0.0704 0.060 Uiso 1 1 calc R . .
C44 C -0.1501(3) -0.55384(16) -0.12290(10) 0.0460(8) Uani 1 1 d . . .
H44A H -0.0928 -0.5499 -0.1435 0.069 Uiso 1 1 calc R . .
H44B H -0.1144 -0.5551 -0.0967 0.069 Uiso 1 1 calc R . .
H44C H -0.2003 -0.5121 -0.1244 0.069 Uiso 1 1 calc R . .
C50 C -0.3877(2) -0.83817(14) -0.22699(8) 0.0301(6) Uani 1 1 d . . .
H50A H -0.3976 -0.7854 -0.2237 0.036 Uiso 1 1 calc R . .
H50B H -0.3400 -0.8453 -0.2507 0.036 Uiso 1 1 calc R . .
C51 C -0.5044(2) -0.87061(15) -0.23676(8) 0.0298(6) Uani 1 1 d . . .
C52 C -0.5876(2) -0.85764(15) -0.20306(9) 0.0345(6) Uani 1 1 d . . .
H52A H -0.6616 -0.8748 -0.2111 0.052 Uiso 1 1 calc R . .
H52B H -0.5912 -0.8059 -0.1971 0.052 Uiso 1 1 calc R . .
H52C H -0.5632 -0.8839 -0.1793 0.052 Uiso 1 1 calc R . .
C53 C -0.5474(2) -0.83120(17) -0.27390(9) 0.0402(7) Uani 1 1 d . . .
H53A H -0.6222 -0.8489 -0.2806 0.060 Uiso 1 1 calc R . .
H53B H -0.4967 -0.8404 -0.2962 0.060 Uiso 1 1 calc R . .
H53C H -0.5506 -0.7792 -0.2686 0.060 Uiso 1 1 calc R . .
C54 C -0.4950(2) -0.95102(16) -0.24616(9) 0.0363(6) Uani 1 1 d . . .
H54A H -0.5686 -0.9699 -0.2535 0.054 Uiso 1 1 calc R . .
H54B H -0.4674 -0.9768 -0.2227 0.054 Uiso 1 1 calc R . .
H54C H -0.4430 -0.9580 -0.2683 0.054 Uiso 1 1 calc R . .
C60 C 0.0437(2) -0.89349(17) -0.21558(8) 0.0375(7) Uani 1 1 d . . .
H60A H 0.0684 -0.8426 -0.2177 0.045 Uiso 1 1 calc R . .
H60B H 0.1049 -0.9199 -0.2022 0.045 Uiso 1 1 calc R . .
C61 C 0.0387(2) -0.92255(17) -0.25809(8) 0.0361(7) Uani 1 1 d . . .
C62 C -0.0525(3) -0.88778(17) -0.28292(9) 0.0398(7) Uani 1 1 d . . .
H62A H -0.0494 -0.9067 -0.3101 0.060 Uiso 1 1 calc R . .
H62B H -0.0416 -0.8354 -0.2834 0.060 Uiso 1 1 calc R . .
H62C H -0.1256 -0.8988 -0.2713 0.060 Uiso 1 1 calc R . .
C63 C 0.0231(3) -1.00563(17) -0.25770(10) 0.0439(7) Uani 1 1 d . . .
H63A H 0.0266 -1.0241 -0.2849 0.066 Uiso 1 1 calc R . .
H63B H -0.0497 -1.0175 -0.2461 0.066 Uiso 1 1 calc R . .
H63C H 0.0824 -1.0278 -0.2418 0.066 Uiso 1 1 calc R . .
C64 C 0.1510(3) -0.9089(2) -0.27790(10) 0.0502(8) Uani 1 1 d . . .
H64A H 0.1494 -0.9277 -0.3051 0.075 Uiso 1 1 calc R . .
H64B H 0.2099 -0.9333 -0.2628 0.075 Uiso 1 1 calc R . .
H64C H 0.1659 -0.8569 -0.2785 0.075 Uiso 1 1 calc R . .
C65 C 0.1401(3) -0.74294(16) -0.15957(9) 0.0393(7) Uani 1 1 d . . .
H82A H 0.2117 -0.7192 -0.1543 0.059 Uiso 1 1 calc R . .
H82B H 0.0811 -0.7065 -0.1615 0.059 Uiso 1 1 calc R . .
H82C H 0.1447 -0.7698 -0.1846 0.059 Uiso 1 1 calc R . .
C66 C 0.1214(3) -0.75267(16) -0.08819(9) 0.0388(7) Uani 1 1 d . . .
H81A H 0.1977 -0.7347 -0.0847 0.058 Uiso 1 1 calc R . .
H81B H 0.1021 -0.7844 -0.0660 0.058 Uiso 1 1 calc R . .
H81C H 0.0694 -0.7119 -0.0890 0.058 Uiso 1 1 calc R . .
C67 C 0.2025(2) -0.85082(17) -0.12587(9) 0.0391(7) Uani 1 1 d . . .
H83A H 0.2761 -0.8278 -0.1244 0.059 Uiso 1 1 calc R . .
H83B H 0.1977 -0.8797 -0.1502 0.059 Uiso 1 1 calc R . .
H83C H 0.1920 -0.8821 -0.1027 0.059 Uiso 1 1 calc R . .
C70 C -0.6110(4) -0.6239(2) -0.21639(13) 0.0695(11) Uani 1 1 d D . .
H70A H -0.6265 -0.5867 -0.2363 0.104 Uiso 1 1 calc R . .
H70B H -0.6447 -0.6697 -0.2248 0.104 Uiso 1 1 calc R . .
H70C H -0.5301 -0.6301 -0.2137 0.104 Uiso 1 1 calc R . .
C71 C -0.6597(3) -0.60131(16) -0.17706(10) 0.0424(7) Uani 1 1 d D . .
C72 C -0.7559(3) -0.56024(18) -0.17531(9) 0.0447(7) Uani 1 1 d D . .
H72A H -0.7893 -0.5437 -0.1992 0.054 Uiso 1 1 calc R . .
C73 C -0.8041(3) -0.54286(19) -0.13948(11) 0.0574(9) Uani 1 1 d D . .
H73A H -0.8713 -0.5157 -0.1388 0.069 Uiso 1 1 calc R . .
C74 C -0.7544(4) -0.5650(2) -0.10437(11) 0.0624(10) Uani 1 1 d D . .
H74A H -0.7862 -0.5528 -0.0794 0.075 Uiso 1 1 calc R . .
C75 C -0.6579(4) -0.60531(18) -0.10651(11) 0.0584(10) Uani 1 1 d D . .
H75A H -0.6234 -0.6209 -0.0826 0.070 Uiso 1 1 calc R . .
C76 C -0.6109(3) -0.62323(17) -0.14158(11) 0.0496(8) Uani 1 1 d D . .
H76A H -0.5441 -0.6509 -0.1420 0.060 Uiso 1 1 calc R . .
C80 C -0.5243(19) -1.1308(9) 0.0780(4) 0.392(16) Uani 1 1 d D . .
H13D H -0.5964 -1.1557 0.0791 0.588 Uiso 1 1 calc R . .
H13E H -0.5362 -1.0798 0.0715 0.588 Uiso 1 1 calc R . .
H13F H -0.4872 -1.1344 0.1039 0.588 Uiso 1 1 calc R . .
C81 C -0.4523(12) -1.1650(5) 0.0468(4) 0.209(7) Uani 1 1 d D . .
C82 C -0.4773(6) -1.2275(5) 0.0308(2) 0.126(3) Uani 1 1 d D . .
H2A H -0.5371 -1.2538 0.0425 0.151 Uiso 1 1 calc R . .
C83 C -0.4227(6) -1.2598(4) -0.0027(3) 0.143(3) Uani 1 1 d D . .
H9A H -0.4459 -1.3050 -0.0131 0.172 Uiso 1 1 calc R . .
C84 C -0.3314(6) -1.2205(6) -0.0196(2) 0.177(5) Uani 1 1 d D . .
H6A H -0.2889 -1.2361 -0.0418 0.212 Uiso 1 1 calc R . .
C85 C -0.3134(8) -1.1562(5) 0.0010(4) 0.249(11) Uani 1 1 d D . .
H4A H -0.2432 -1.1351 -0.0051 0.299 Uiso 1 1 calc R . .
C86 C -0.3733(16) -1.1162(9) 0.0279(4) 0.287(12) Uani 1 1 d D . .
H8A H -0.3648 -1.0662 0.0331 0.345 Uiso 1 1 calc R . .
C91 C -0.6754(8) -1.2790(4) -0.1191(3) 0.164(4) Uani 1 1 d . . .
H10C H -0.7232 -1.2997 -0.0980 0.197 Uiso 1 1 calc R . .
H10D H -0.7018 -1.3009 -0.1442 0.197 Uiso 1 1 calc R . .
C92 C -0.5731(7) -1.3092(4) -0.1129(2) 0.138(3) Uani 1 1 d . . .
H5A H -0.5444 -1.2904 -0.0873 0.166 Uiso 1 1 calc R . .
H5B H -0.5225 -1.2912 -0.1340 0.166 Uiso 1 1 calc R . .
C93 C -0.5622(7) -1.3938(3) -0.1118(3) 0.132(3) Uani 1 1 d . . .
H1A H -0.5990 -1.4131 -0.0877 0.159 Uiso 1 1 calc R . .
H1B H -0.5991 -1.4151 -0.1354 0.159 Uiso 1 1 calc R . .
C94 C -0.4427(7) -1.4128(4) -0.1116(2) 0.152(3) Uani 1 1 d . . .
H7A H -0.4336 -1.4625 -0.1022 0.228 Uiso 1 1 calc R . .
H7B H -0.4023 -1.3798 -0.0940 0.228 Uiso 1 1 calc R . .
H7C H -0.4127 -1.4087 -0.1386 0.228 Uiso 1 1 calc R . .
C95 C -0.7161(4) -1.0625(2) -0.18273(12) 0.0664(11) Uani 1 1 d . . .
H92A H -0.7149 -1.0512 -0.2112 0.100 Uiso 1 1 calc R . .
H92B H -0.6607 -1.0328 -0.1689 0.100 Uiso 1 1 calc R . .
H92C H -0.7906 -1.0524 -0.1720 0.100 Uiso 1 1 calc R . .
C96 C -0.5710(3) -1.1489(2) -0.18900(13) 0.0698(11) Uani 1 1 d . . .
H93A H -0.5621 -1.1321 -0.2164 0.105 Uiso 1 1 calc R . .
H93B H -0.5494 -1.1998 -0.1872 0.105 Uiso 1 1 calc R . .
H93C H -0.5234 -1.1201 -0.1714 0.105 Uiso 1 1 calc R . .
C97 C -0.7601(6) -1.1831(4) -0.20348(17) 0.134(3) Uani 1 1 d . . .
H91A H -0.7444 -1.1696 -0.2311 0.201 Uiso 1 1 calc R . .
H91B H -0.8387 -1.1733 -0.1975 0.201 Uiso 1 1 calc R . .
H91C H -0.7448 -1.2346 -0.1998 0.201 Uiso 1 1 calc R . .
C98 C -0.5263(3) -1.1155(2) -0.08145(14) 0.0670(11) Uani 1 1 d . . .
H97A H -0.4998 -1.0893 -0.0580 0.100 Uiso 1 1 calc R . .
H97B H -0.4996 -1.0914 -0.1055 0.100 Uiso 1 1 calc R . .
H97C H -0.4977 -1.1651 -0.0808 0.100 Uiso 1 1 calc R . .
C99 C -0.6917(3) -1.0420(2) -0.08342(13) 0.0632(10) Uani 1 1 d . . .
H96A H -0.6686 -1.0158 -0.0595 0.095 Uiso 1 1 calc R . .
H96B H -0.7734 -1.0424 -0.0851 0.095 Uiso 1 1 calc R . .
H96C H -0.6608 -1.0180 -0.1069 0.095 Uiso 1 1 calc R . .
C100 C -0.6901(4) -1.1497(3) -0.04367(13) 0.0928(16) Uani 1 1 d . . .
H95A H -0.6647 -1.1204 -0.0212 0.139 Uiso 1 1 calc R . .
H95B H -0.6601 -1.1987 -0.0411 0.139 Uiso 1 1 calc R . .
H95C H -0.7719 -1.1516 -0.0438 0.139 Uiso 1 1 calc R . .

loop_
_atom_site_aniso_label
_atom_site_aniso_U_11
_atom_site_aniso_U_22
_atom_site_aniso_U_33
_atom_site_aniso_U_23
_atom_site_aniso_U_13
_atom_site_aniso_U_12
Al1 0.0251(4) 0.0274(4) 0.0247(4) 0.0003(3) -0.0011(3) -0.0010(3)
Al2 0.0198(4) 0.0266(4) 0.0250(4) -0.0013(3) 0.0007(3) 0.0008(3)
Al3 0.0234(4) 0.0270(4) 0.0276(4) -0.0011(3) 0.0014(3) 0.0020(3)
Al4 0.0264(4) 0.0286(4) 0.0238(4) -0.0030(3) 0.0017(3) -0.0011(3)
Al5 0.0201(4) 0.0264(4) 0.0310(4) -0.0027(3) -0.0014(3) 0.0009(3)
Al6 0.0202(4) 0.0301(4) 0.0248(4) -0.0041(3) 0.0003(3) -0.0005(3)
Al7 0.0225(4) 0.0290(4) 0.0245(4) 0.0006(3) -0.0003(3) 0.0000(3)
Al8 0.0218(4) 0.0264(4) 0.0245(4) -0.0027(3) -0.0005(3) -0.0014(3)
Al9 0.0596(7) 0.0458(6) 0.0673(7) -0.0031(5) 0.0116(6) -0.0099(5)
N1 0.0258(11) 0.0332(12) 0.0327(13) -0.0062(9) -0.0007(9) -0.0007(9)
N2 0.0404(15) 0.0555(17) 0.0471(16) -0.0119(12) -0.0031(12) -0.0018(12)
N3 0.0361(14) 0.0596(16) 0.0455(16) 0.0091(13) 0.0040(12) -0.0003(12)
C1 0.0250(13) 0.0299(13) 0.0248(13) -0.0015(10) 0.0046(11) -0.0009(10)
C2 0.0239(12) 0.0263(13) 0.0274(13) -0.0026(10) 0.0010(10) -0.0014(10)
C3 0.0271(13) 0.0291(13) 0.0250(13) 0.0007(10) -0.0042(11) -0.0002(11)
C4 0.0300(13) 0.0247(13) 0.0271(13) -0.0012(10) 0.0014(11) 0.0012(10)
C5 0.0206(12) 0.0323(13) 0.0266(13) -0.0011(10) -0.0002(10) 0.0005(10)
C6 0.0207(12) 0.0295(13) 0.0282(14) -0.0042(10) 0.0002(11) -0.0005(10)
C10 0.0283(14) 0.0349(14) 0.0281(14) -0.0036(11) 0.0032(11) -0.0032(11)
C11 0.0350(15) 0.0368(15) 0.0296(14) -0.0062(11) 0.0082(12) -0.0025(12)
C12 0.0485(19) 0.0416(17) 0.0483(19) -0.0083(14) 0.0151(16) 0.0043(14)
C13 0.0472(18) 0.0510(18) 0.0298(16) -0.0045(13) 0.0021(13) -0.0017(15)
C14 0.0431(18) 0.0538(19) 0.0413(18) -0.0103(14) 0.0173(14) -0.0045(15)
C20 0.0251(13) 0.0266(13) 0.0385(15) -0.0042(11) 0.0001(11) 0.0008(11)
C21 0.0321(15) 0.0274(13) 0.0436(16) -0.0050(11) -0.0024(12) 0.0000(11)
C22 0.0429(17) 0.0343(15) 0.055(2) 0.0046(14) -0.0084(15) 0.0037(13)
C23 0.0402(17) 0.0382(16) 0.055(2) -0.0123(14) 0.0072(15) 0.0061(13)
C24 0.0425(18) 0.0273(15) 0.071(2) -0.0119(14) -0.0030(16) -0.0004(13)
C30 0.0292(14) 0.0381(15) 0.0321(15) 0.0048(11) -0.0059(12) -0.0046(12)
C31 0.0397(16) 0.0386(15) 0.0304(15) 0.0020(12) -0.0083(12) -0.0018(13)
C32 0.0410(17) 0.0409(16) 0.0484(18) 0.0028(14) -0.0124(14) 0.0010(14)
C33 0.0521(19) 0.0556(19) 0.0322(16) 0.0009(14) 0.0011(14) 0.0004(16)
C34 0.053(2) 0.062(2) 0.0356(17) 0.0054(15) -0.0211(15) -0.0045(17)
C40 0.0308(14) 0.0296(14) 0.0391(16) -0.0018(11) 0.0010(12) -0.0042(11)
C41 0.0371(15) 0.0267(13) 0.0363(15) 0.0013(11) 0.0049(12) 0.0021(12)
C42 0.0503(18) 0.0348(15) 0.0398(17) 0.0062(12) 0.0002(14) 0.0018(14)
C43 0.0443(17) 0.0354(15) 0.0410(17) -0.0041(12) 0.0090(14) 0.0070(13)
C44 0.0526(19) 0.0285(15) 0.057(2) -0.0030(13) 0.0040(16) -0.0024(14)
C50 0.0263(13) 0.0334(14) 0.0305(14) 0.0045(11) -0.0011(11) -0.0027(11)
C51 0.0231(13) 0.0346(14) 0.0316(15) 0.0039(11) -0.0057(11) -0.0030(11)
C52 0.0233(13) 0.0401(15) 0.0400(16) 0.0042(12) -0.0012(12) 0.0016(11)
C53 0.0317(15) 0.0519(18) 0.0369(16) 0.0114(13) -0.0097(12) -0.0073(13)
C54 0.0317(14) 0.0429(16) 0.0342(15) -0.0010(12) 0.0008(12) -0.0035(12)
C60 0.0247(14) 0.0593(19) 0.0285(15) -0.0108(13) 0.0005(11) -0.0002(13)
C61 0.0256(14) 0.0587(19) 0.0240(14) -0.0008(12) 0.0031(11) 0.0036(13)
C62 0.0359(16) 0.0530(18) 0.0304(16) 0.0017(13) -0.0030(12) -0.0021(13)
C63 0.0374(17) 0.0498(18) 0.0445(18) -0.0110(14) 0.0049(14) -0.0021(14)
C64 0.0354(17) 0.079(2) 0.0359(17) -0.0106(16) 0.0087(14) -0.0034(16)
C65 0.0346(16) 0.0436(16) 0.0397(16) 0.0007(13) 0.0012(13) -0.0106(13)
C66 0.0368(16) 0.0411(16) 0.0385(17) -0.0102(13) -0.0034(13) -0.0110(13)
C67 0.0255(14) 0.0469(17) 0.0448(17) -0.0047(13) -0.0015(12) 0.0028(12)
C70 0.089(3) 0.053(2) 0.066(3) 0.0074(19) 0.028(2) 0.014(2)
C71 0.0418(17) 0.0345(15) 0.0509(19) 0.0068(13) 0.0043(14) -0.0026(13)
C72 0.0456(18) 0.0464(17) 0.0420(18) 0.0135(14) -0.0071(14) 0.0065(15)
C73 0.053(2) 0.058(2) 0.061(2) 0.0040(17) 0.0076(18) 0.0110(17)
C74 0.086(3) 0.060(2) 0.041(2) -0.0034(16) 0.0126(19) -0.006(2)
C75 0.075(3) 0.0449(19) 0.055(2) 0.0021(16) -0.025(2) 0.0019(18)
C76 0.0439(18) 0.0377(16) 0.067(2) -0.0038(16) -0.0181(17) -0.0001(14)
C80 0.74(5) 0.221(15) 0.216(16) -0.044(12) 0.08(2) 0.12(2)
C81 0.301(17) 0.087(6) 0.237(14) 0.028(7) -0.116(12) -0.021(8)
C82 0.090(4) 0.164(7) 0.125(6) 0.083(5) -0.002(4) -0.016(4)
C83 0.109(5) 0.149(6) 0.171(8) 0.107(6) -0.022(5) -0.006(5)
C84 0.100(5) 0.287(13) 0.145(7) 0.153(9) 0.004(5) 0.047(7)
C85 0.189(10) 0.160(9) 0.40(2) 0.206(13) -0.208(13) -0.125(9)
C86 0.43(3) 0.224(17) 0.208(15) 0.063(13) -0.150(17) -0.090(19)
C91 0.254(10) 0.093(5) 0.144(6) 0.029(4) 0.063(7) 0.078(6)
C92 0.160(7) 0.146(6) 0.109(5) 0.017(4) -0.003(5) 0.073(6)
C93 0.156(7) 0.074(4) 0.167(7) 0.014(4) 0.016(5) 0.034(4)
C94 0.212(9) 0.098(5) 0.146(6) 0.054(4) 0.035(6) 0.067(5)
C95 0.068(2) 0.073(3) 0.058(2) 0.0147(19) 0.0091(19) 0.029(2)
C96 0.063(2) 0.088(3) 0.059(2) 0.004(2) 0.012(2) 0.029(2)
C97 0.148(6) 0.170(6) 0.084(4) -0.039(4) -0.015(4) -0.092(5)
C98 0.0370(19) 0.080(3) 0.084(3) 0.019(2) -0.0032(19) 0.0001(18)
C99 0.060(2) 0.058(2) 0.072(3) -0.0152(19) 0.007(2) 0.0047(18)
C100 0.089(3) 0.137(5) 0.053(3) 0.034(3) 0.017(2) -0.022(3)

loop_
_atom_type_symbol
_atom_type_description
_atom_type_scat_dispersion_real
_atom_type_scat_dispersion_imag
_atom_type_scat_source
C C 0.0033 0.0016 'International Tables Vol C Tables 4.2.6.8 and 6.1.1.4'
H H 0.0000 0.0000 'International Tables Vol C Tables 4.2.6.8 and 6.1.1.4'
N N 0.0061 0.0033 'International Tables Vol C Tables 4.2.6.8 and 6.1.1.4'
Al Al 0.0645 0.0514 'International Tables Vol C Tables 4.2.6.8 and 6.1.1.4'

loop_
_geom_angle_atom_site_label_1
_geom_angle_atom_site_label_2
_geom_angle_atom_site_label_3
_geom_angle
_geom_angle_site_symmetry_1
_geom_angle_site_symmetry_3
_geom_angle_publ_flag
C3 Al1 C2 99.23(10) . . ?
C3 Al1 C1 100.10(11) . . ?
C2 Al1 C1 102.58(10) . . ?
C3 Al1 Al2 116.57(8) . . ?
C2 Al1 Al2 52.14(7) . . ?
C1 Al1 Al2 52.11(7) . . ?
C3 Al1 Al4 52.06(8) . . ?
C2 Al1 Al4 118.29(8) . . ?
C1 Al1 Al4 49.83(7) . . ?
Al2 Al1 Al4 89.76(3) . . ?
C3 Al1 Al5 51.38(8) . . ?
C2 Al1 Al5 49.46(7) . . ?
C1 Al1 Al5 118.14(8) . . ?
Al2 Al1 Al5 89.43(3) . . ?
Al4 Al1 Al5 91.75(3) . . ?
C5 Al2 C1 101.91(11) . . ?
C5 Al2 C2 101.70(10) . . ?
C1 Al2 C2 101.87(10) . . ?
C5 Al2 Al6 51.85(7) . . ?
C1 Al2 Al6 119.89(8) . . ?
C2 Al2 Al6 51.51(7) . . ?
C5 Al2 Al1 119.80(8) . . ?
C1 Al2 Al1 51.76(8) . . ?
C2 Al2 Al1 51.76(7) . . ?
Al6 Al2 Al1 91.86(3) . . ?
C5 Al2 Al3 52.11(8) . . ?
C1 Al2 Al3 51.36(7) . . ?
C2 Al2 Al3 119.47(8) . . ?
Al6 Al2 Al3 92.17(3) . . ?
Al1 Al2 Al3 91.50(3) . . ?
C1 Al3 C5 100.88(10) . . ?
C1 Al3 C4 100.15(11) . . ?
C5 Al3 C4 100.05(10) . . ?
C1 Al3 Al2 52.01(7) . . ?
C5 Al3 Al2 50.40(7) . . ?
C4 Al3 Al2 116.34(8) . . ?
C1 Al3 Al7 117.53(8) . . ?
C5 Al3 Al7 50.64(7) . . ?
C4 Al3 Al7 51.18(7) . . ?
Al2 Al3 Al7 88.92(3) . . ?
C1 Al3 Al4 50.03(8) . . ?
C5 Al3 Al4 117.71(8) . . ?
C4 Al3 Al4 51.95(7) . . ?
Al2 Al3 Al4 89.76(3) . . ?
Al7 Al3 Al4 91.22(3) . . ?
C1 Al4 C4 99.82(11) . . ?
C1 Al4 C3 99.38(10) . . ?
C4 Al4 C3 98.85(10) . . ?
C1 Al4 Al8 113.60(8) . . ?
C4 Al4 Al8 50.08(7) . . ?
C3 Al4 Al8 49.90(7) . . ?
C1 Al4 Al3 50.74(8) . . ?
C4 Al4 Al3 50.90(8) . . ?
C3 Al4 Al3 115.44(8) . . ?
Al8 Al4 Al3 87.40(3) . . ?
C1 Al4 Al1 50.82(8) . . ?
C4 Al4 Al1 115.50(8) . . ?
C3 Al4 Al1 50.33(7) . . ?
Al8 Al4 Al1 86.92(3) . . ?
Al3 Al4 Al1 88.98(3) . . ?
C2 Al5 C3 99.70(10) . . ?
C2 Al5 C6 100.10(10) . . ?
C3 Al5 C6 99.93(10) . . ?
C2 Al5 Al8 114.22(8) . . ?
C3 Al5 Al8 50.41(7) . . ?
C6 Al5 Al8 50.63(7) . . ?
C2 Al5 Al6 50.78(8) . . ?
C3 Al5 Al6 116.11(8) . . ?
C6 Al5 Al6 50.99(7) . . ?
Al8 Al5 Al6 87.82(3) . . ?
C2 Al5 Al1 50.87(7) . . ?
C3 Al5 Al1 50.45(7) . . ?
C6 Al5 Al1 116.19(7) . . ?
Al8 Al5 Al1 87.34(3) . . ?
Al6 Al5 Al1 89.06(3) . . ?
C5 Al6 C2 101.26(10) . . ?
C5 Al6 C6 100.23(10) . . ?
C2 Al6 C6 99.96(10) . . ?
C5 Al6 Al2 50.68(7) . . ?
C2 Al6 Al2 52.23(7) . . ?
C6 Al6 Al2 116.80(8) . . ?
C5 Al6 Al7 50.67(7) . . ?
C2 Al6 Al7 117.24(7) . . ?
C6 Al6 Al7 51.18(7) . . ?
Al2 Al6 Al7 89.06(3) . . ?
C5 Al6 Al5 117.55(8) . . ?
C2 Al6 Al5 49.68(7) . . ?
C6 Al6 Al5 51.94(7) . . ?
Al2 Al6 Al5 89.66(3) . . ?
Al7 Al6 Al5 90.78(3) . . ?
C5 Al7 C4 100.44(10) . . ?
C5 Al7 C6 100.13(10) . . ?
C4 Al7 C6 100.94(10) . . ?
C5 Al7 Al8 114.20(8) . . ?
C4 Al7 Al8 50.83(7) . . ?
C6 Al7 Al8 51.00(7) . . ?
C5 Al7 Al3 51.08(7) . . ?
C4 Al7 Al3 51.14(8) . . ?
C6 Al7 Al3 117.70(8) . . ?
Al8 Al7 Al3 88.16(3) . . ?
C5 Al7 Al6 50.58(7) . . ?
C4 Al7 Al6 117.33(8) . . ?
C6 Al7 Al6 51.16(7) . . ?
Al8 Al7 Al6 88.07(3) . . ?
Al3 Al7 Al6 89.85(3) . . ?
N1 Al8 C3 114.03(10) . . ?
N1 Al8 C4 115.13(10) . . ?
C3 Al8 C4 104.41(11) . . ?
N1 Al8 C6 113.48(10) . . ?
C3 Al8 C6 104.56(11) . . ?
C4 Al8 C6 104.05(11) . . ?
N1 Al8 Al7 123.61(8) . . ?
C3 Al8 Al7 122.35(8) . . ?
C4 Al8 Al7 52.48(8) . . ?
C6 Al8 Al7 52.52(7) . . ?
N1 Al8 Al5 121.70(7) . . ?
C3 Al8 Al5 52.67(8) . . ?
C4 Al8 Al5 123.17(8) . . ?
C6 Al8 Al5 53.10(8) . . ?
Al7 Al8 Al5 93.26(3) . . ?
N1 Al8 Al4 123.08(7) . . ?
C3 Al8 Al4 52.94(8) . . ?
C4 Al8 Al4 52.72(8) . . ?
C6 Al8 Al4 123.44(8) . . ?
Al7 Al8 Al4 93.13(3) . . ?
Al5 Al8 Al4 93.91(3) . . ?
C91 Al9 N3 113.0(3) . . ?
C91 Al9 N2 110.1(3) . . ?
N3 Al9 N2 110.03(12) . . ?
C67 N1 C65 107.6(2) . . ?
C67 N1 C66 107.9(2) . . ?
C65 N1 C66 107.7(2) . . ?
C67 N1 Al8 110.66(17) . . ?
C65 N1 Al8 111.45(17) . . ?
C66 N1 Al8 111.38(17) . . ?
C97 N2 C96 109.3(4) . . ?
C97 N2 C95 108.0(4) . . ?
C96 N2 C95 105.5(3) . . ?
C97 N2 Al9 104.8(3) . . ?
C96 N2 Al9 113.7(2) . . ?
C95 N2 Al9 115.3(2) . . ?
C99 N3 C98 108.8(3) . . ?
C99 N3 C100 108.2(3) . . ?
C98 N3 C100 109.2(3) . . ?
C99 N3 Al9 111.7(2) . . ?
C98 N3 Al9 116.0(3) . . ?
C100 N3 Al9 102.6(3) . . ?
C10 C1 Al4 130.30(18) . . ?
C10 C1 Al3 115.65(18) . . ?
Al4 C1 Al3 79.23(9) . . ?
C10 C1 Al1 116.53(17) . . ?
Al4 C1 Al1 79.35(10) . . ?
Al3 C1 Al1 125.44(12) . . ?
C10 C1 Al2 104.55(17) . . ?
Al4 C1 Al2 125.15(12) . . ?
Al3 C1 Al2 76.63(9) . . ?
Al1 C1 Al2 76.12(9) . . ?
C20 C2 Al5 128.52(17) . . ?
C20 C2 Al6 115.23(18) . . ?
Al5 C2 Al6 79.55(9) . . ?
C20 C2 Al1 117.01(18) . . ?
Al5 C2 Al1 79.67(9) . . ?
Al6 C2 Al1 125.70(12) . . ?
C20 C2 Al2 106.32(16) . . ?
Al5 C2 Al2 125.16(12) . . ?
Al6 C2 Al2 76.26(9) . . ?
Al1 C2 Al2 76.10(9) . . ?
C30 C3 Al8 114.90(17) . . ?
C30 C3 Al1 123.08(17) . . ?
Al8 C3 Al1 122.02(13) . . ?
C30 C3 Al5 116.25(18) . . ?
Al8 C3 Al5 76.92(10) . . ?
Al1 C3 Al5 78.17(9) . . ?
C30 C3 Al4 116.74(18) . . ?
Al8 C3 Al4 77.16(9) . . ?
Al1 C3 Al4 77.61(9) . . ?
Al5 C3 Al4 126.77(13) . . ?
C40 C4 Al8 114.04(18) . . ?
C40 C4 Al3 124.30(18) . . ?
Al8 C4 Al3 121.64(12) . . ?
C40 C4 Al7 118.18(18) . . ?
Al8 C4 Al7 76.69(9) . . ?
Al3 C4 Al7 77.69(9) . . ?
C40 C4 Al4 115.68(18) . . ?
Al8 C4 Al4 77.20(9) . . ?
Al3 C4 Al4 77.15(9) . . ?
Al7 C4 Al4 125.85(12) . . ?
C50 C5 Al2 129.40(17) . . ?
C50 C5 Al6 117.25(17) . . ?
Al2 C5 Al6 77.47(9) . . ?
C50 C5 Al7 105.54(16) . . ?
Al2 C5 Al7 125.05(13) . . ?
Al6 C5 Al7 78.76(9) . . ?
C50 C5 Al3 115.34(17) . . ?
Al2 C5 Al3 77.48(9) . . ?
Al6 C5 Al3 126.41(13) . . ?
Al7 C5 Al3 78.28(9) . . ?
C60 C6 Al8 117.84(17) . . ?
C60 C6 Al6 121.07(17) . . ?
Al8 C6 Al6 121.10(12) . . ?
C60 C6 Al7 116.75(19) . . ?
Al8 C6 Al7 76.48(9) . . ?
Al6 C6 Al7 77.67(9) . . ?
C60 C6 Al5 118.20(18) . . ?
Al8 C6 Al5 76.28(9) . . ?
Al6 C6 Al5 77.07(9) . . ?
Al7 C6 Al5 124.97(12) . . ?
C11 C10 C1 121.5(2) . . ?
C13 C11 C12 110.1(3) . . ?
C13 C11 C14 108.6(3) . . ?
C12 C11 C14 108.5(3) . . ?
C13 C11 C10 110.9(2) . . ?
C12 C11 C10 111.4(2) . . ?
C14 C11 C10 107.2(2) . . ?
C21 C20 C2 121.5(2) . . ?
C23 C21 C22 109.8(2) . . ?
C23 C21 C24 109.3(2) . . ?
C22 C21 C24 108.4(3) . . ?
C23 C21 C20 111.5(2) . . ?
C22 C21 C20 111.0(2) . . ?
C24 C21 C20 106.7(2) . . ?
C31 C30 C3 122.6(2) . . ?
C32 C31 C33 111.0(3) . . ?
C32 C31 C34 108.7(3) . . ?
C33 C31 C34 108.4(3) . . ?
C32 C31 C30 111.2(2) . . ?
C33 C31 C30 111.4(2) . . ?
C34 C31 C30 106.0(2) . . ?
C41 C40 C4 122.7(2) . . ?
C43 C41 C42 110.7(3) . . ?
C43 C41 C44 107.8(2) . . ?
C42 C41 C44 108.2(2) . . ?
C43 C41 C40 111.1(2) . . ?
C42 C41 C40 112.0(2) . . ?
C44 C41 C40 106.8(2) . . ?
C51 C50 C5 120.3(2) . . ?
C54 C51 C52 110.8(2) . . ?
C54 C51 C53 108.6(2) . . ?
C52 C51 C53 108.1(2) . . ?
C54 C51 C50 110.7(2) . . ?
C52 C51 C50 111.6(2) . . ?
C53 C51 C50 106.8(2) . . ?
C61 C60 C6 124.4(2) . . ?
C62 C61 C64 108.9(3) . . ?
C62 C61 C60 113.2(2) . . ?
C64 C61 C60 108.5(2) . . ?
C62 C61 C63 109.8(3) . . ?
C64 C61 C63 106.0(3) . . ?
C60 C61 C63 110.2(3) . . ?
C72 C71 C76 118.4(3) . . ?
C72 C71 C70 120.9(3) . . ?
C76 C71 C70 120.7(3) . . ?
C73 C72 C71 121.1(3) . . ?
C72 C73 C74 119.9(3) . . ?
C75 C74 C73 118.4(3) . . ?
C76 C75 C74 122.0(3) . . ?
C75 C76 C71 120.2(3) . . ?
C82 C81 C86 121.1(12) . . ?
C82 C81 C80 122.0(13) . . ?
C86 C81 C80 114.7(11) . . ?
C81 C82 C83 125.9(9) . . ?
C84 C83 C82 116.7(8) . . ?
C85 C84 C83 110.8(9) . . ?
C86 C85 C84 135.1(11) . . ?
C85 C86 C81 107.1(13) . . ?
C92 C91 Al9 131.1(8) . . ?
C91 C92 C93 119.1(8) . . ?
C94 C93 C92 108.5(7) . . ?

loop_
_geom_bond_atom_site_label_1
_geom_bond_atom_site_label_2
_geom_bond_distance
_geom_bond_site_symmetry_2
_geom_bond_publ_flag
Al1 C3 2.080(3) . ?
Al1 C2 2.081(3) . ?
Al1 C1 2.081(3) . ?
Al1 Al2 2.5725(11) . ?
Al1 Al4 2.6386(11) . ?
Al1 Al5 2.6397(11) . ?
Al2 C5 2.038(3) . ?
Al2 C1 2.091(3) . ?
Al2 C2 2.092(3) . ?
Al2 Al6 2.5714(10) . ?
Al2 Al3 2.5817(11) . ?
Al3 C1 2.073(3) . ?
Al3 C5 2.087(3) . ?
Al3 C4 2.093(3) . ?
Al3 Al7 2.6267(11) . ?
Al3 Al4 2.6298(11) . ?
Al4 C1 2.052(3) . ?
Al4 C4 2.124(3) . ?
Al4 C3 2.131(3) . ?
Al4 Al8 2.6031(10) . ?
Al5 C2 2.039(3) . ?
Al5 C3 2.107(3) . ?
Al5 C6 2.125(3) . ?
Al5 Al8 2.5814(11) . ?
Al5 Al6 2.6303(11) . ?
Al6 C5 2.071(3) . ?
Al6 C2 2.072(3) . ?
Al6 C6 2.097(3) . ?
Al6 Al7 2.6300(11) . ?
Al7 C5 2.074(3) . ?
Al7 C4 2.095(3) . ?
Al7 C6 2.097(3) . ?
Al7 Al8 2.5699(11) . ?
Al8 N1 2.023(2) . ?
Al8 C3 2.042(3) . ?
Al8 C4 2.047(3) . ?
Al8 C6 2.054(3) . ?
Al9 C91 1.927(6) . ?
Al9 N3 1.996(3) . ?
Al9 N2 1.997(3) . ?
N1 C67 1.496(4) . ?
N1 C65 1.498(4) . ?
N1 C66 1.499(4) . ?
N2 C97 1.466(5) . ?
N2 C96 1.480(5) . ?
N2 C95 1.500(5) . ?
N3 C99 1.477(5) . ?
N3 C98 1.482(4) . ?
N3 C100 1.490(5) . ?
C1 C10 1.571(4) . ?
C2 C20 1.562(3) . ?
C3 C30 1.570(4) . ?
C4 C40 1.570(4) . ?
C5 C50 1.565(4) . ?
C6 C60 1.565(4) . ?
C10 C11 1.551(4) . ?
C11 C13 1.521(4) . ?
C11 C12 1.530(4) . ?
C11 C14 1.541(4) . ?
C20 C21 1.548(4) . ?
C21 C23 1.523(4) . ?
C21 C22 1.529(4) . ?
C21 C24 1.530(4) . ?
C30 C31 1.552(4) . ?
C31 C32 1.517(4) . ?
C31 C33 1.525(4) . ?
C31 C34 1.546(4) . ?
C40 C41 1.547(4) . ?
C41 C43 1.529(4) . ?
C41 C42 1.530(4) . ?
C41 C44 1.545(4) . ?
C50 C51 1.557(4) . ?
C51 C54 1.527(4) . ?
C51 C52 1.528(4) . ?
C51 C53 1.537(4) . ?
C60 C61 1.530(4) . ?
C61 C62 1.519(4) . ?
C61 C64 1.522(4) . ?
C61 C63 1.551(5) . ?
C70 C71 1.506(5) . ?
C71 C72 1.382(4) . ?
C71 C76 1.391(5) . ?
C72 C73 1.375(5) . ?
C73 C74 1.385(5) . ?
C74 C75 1.378(6) . ?
C75 C76 1.350(5) . ?
C80 C81 1.499(14) . ?
C81 C82 1.312(10) . ?
C81 C86 1.455(13) . ?
C82 C83 1.434(10) . ?
C83 C84 1.432(9) . ?
C84 C85 1.395(12) . ?
C85 C86 1.372(16) . ?
C91 C92 1.364(10) . ?
C92 C93 1.574(9) . ?
C93 C94 1.474(10) . ?
